data_7029595
loop_
_publ_author_name
'Li, Junye'
'Li, Xiaoyan'
'Wang, Lin'
'Hu, Qingping'
'Sun, Hongjian'

_publ_section_title
;
 C-Cl bond activation and catalytic hydrodechlorination of
 hexachlorobenzene by cobalt and nickel complexes with sodium formate as a
 reducing agent.
;
_journal_issue 18
_journal_name_full 'Dalton transactions (Cambridge, England : 2003)'
_journal_page_first 6660
_journal_page_last 6666
_journal_paper_doi 10.1039/c3dt52985a
_journal_volume 43
_journal_year 2014
_chemical_formula_moiety 'C12 H18 Cl6 Ni P2 '
_chemical_formula_sum 'C12 H18 Cl6 Ni P2'
_chemical_formula_weight 495.59
_chemical_name_systematic
;
?
;
_space_group_IT_number 14
_symmetry_cell_setting monoclinic
_symmetry_space_group_name_Hall '-P 2yn'
_symmetry_space_group_name_H-M 'P 1 21/n 1'
_atom_sites_solution_hydrogens geom
_atom_sites_solution_primary direct
_atom_sites_solution_secondary difmap
_audit_creation_method SHELXL-97
_cell_angle_alpha 90.00
_cell_angle_beta 100.6420(10)
_cell_angle_gamma 90.00
_cell_formula_units_Z 8
_cell_length_a 11.8714(8)
_cell_length_b 23.3569(15)
_cell_length_c 14.3895(9)
_cell_measurement_reflns_used 4950
_cell_measurement_temperature 273(2)
_cell_measurement_theta_max 27.54
_cell_measurement_theta_min 2.26
_cell_volume 3921.3(4)
_computing_cell_refinement 'Bruker SMART'
_computing_data_collection 'Bruker SMART'
_computing_data_reduction 'Bruker SAINT'
_computing_molecular_graphics 'Bruker SHELXTL'
_computing_publication_material 'Bruker SHELXTL'
_computing_structure_refinement 'SHELXL-97 (Sheldrick, 1997)'
_computing_structure_solution 'SHELXS-97 (Sheldrick, 1990)'
_diffrn_ambient_temperature 273(2)
_diffrn_measured_fraction_theta_full 0.956
_diffrn_measured_fraction_theta_max 0.956
_diffrn_measurement_device_type 'CCD area detector'
_diffrn_measurement_method 'phi and omega scans'
_diffrn_radiation_monochromator graphite
_diffrn_radiation_source 'fine-focus sealed tube'
_diffrn_radiation_type MoK\a
_diffrn_radiation_wavelength 0.71073
_diffrn_reflns_av_R_equivalents 0.0395
_diffrn_reflns_av_sigmaI/netI 0.0508
_diffrn_reflns_limit_h_max 7
_diffrn_reflns_limit_h_min -15
_diffrn_reflns_limit_k_max 29
_diffrn_reflns_limit_k_min -28
_diffrn_reflns_limit_l_max 18
_diffrn_reflns_limit_l_min -18
_diffrn_reflns_number 23061
_diffrn_reflns_theta_full 27.60
_diffrn_reflns_theta_max 27.60
_diffrn_reflns_theta_min 1.68
_exptl_absorpt_coefficient_mu 1.960
_exptl_absorpt_correction_type none
_exptl_crystal_density_diffrn 1.679
_exptl_crystal_density_method 'not measured'
_exptl_crystal_F_000 2000
_exptl_crystal_size_max 0.28
_exptl_crystal_size_mid 0.25
_exptl_crystal_size_min 0.22
_refine_diff_density_max 0.485
_refine_diff_density_min -0.446
_refine_diff_density_rms 0.103
_refine_ls_extinction_method none
_refine_ls_goodness_of_fit_ref 1.026
_refine_ls_hydrogen_treatment mixed
_refine_ls_matrix_type full
_refine_ls_number_parameters 379
_refine_ls_number_reflns 8700
_refine_ls_number_restraints 0
_refine_ls_restrained_S_all 1.026
_refine_ls_R_factor_all 0.0590
_refine_ls_R_factor_gt 0.0351
_refine_ls_shift/su_max 0.001
_refine_ls_shift/su_mean 0.000
_refine_ls_structure_factor_coef Fsqd
_refine_ls_weighting_details 'calc w=1/[\s^2^(Fo^2^)+(0.0462P)^2^+0.0000P] where P=(Fo^2^+2Fc^2^)/3'
_refine_ls_weighting_scheme calc
_refine_ls_wR_factor_gt 0.0837
_refine_ls_wR_factor_ref 0.1020
_reflns_number_gt 6254
_reflns_number_total 9098
_reflns_threshold_expression >2sigma(I)
_cod_data_source_file c3dt52985a.txt
_cod_data_source_block 4
_cod_depositor_comments
;
The following automatic conversions were performed:

'_symmetry_cell_setting' value 'Monoclinic' changed to 'monoclinic'
according to
/usr/data/users/saulius/crontab/automatic-downloads/rss-feeds/RSC/lib/dictionaries/cif_core.dic
dictionary named 'cif_core.dic' version 2.4.2 from 2011-04-26.

Automatic conversion script
Id: cif_fix_values 2281 2013-09-26 08:29:07Z andrius 
;
_cod_original_sg_symbol_H-M P2(1)/n
_cod_original_formula_sum 'C12 H18 Cl6 Ni P2 '
_cod_database_code 7029595

loop_
_symmetry_equiv_pos_as_xyz
'x, y, z'
'-x+1/2, y+1/2, -z+1/2'
'-x, -y, -z'
'x-1/2, -y-1/2, z-1/2'

loop_
_atom_site_label
_atom_site_type_symbol
_atom_site_fract_x
_atom_site_fract_y
_atom_site_fract_z
_atom_site_U_iso_or_equiv
_atom_site_adp_type
_atom_site_occupancy
_atom_site_symmetry_multiplicity
_atom_site_calc_flag
_atom_site_refinement_flags
C1 C 0.2683(2) 0.76658(12) 0.76599(19) 0.0200(6) Uani 1 1 d .
C2 C 0.3599(2) 0.80117(12) 0.8107(2) 0.0206(6) Uani 1 1 d .
C3 C 0.3571(2) 0.86049(12) 0.8079(2) 0.0212(6) Uani 1 1 d .
C4 C 0.2590(3) 0.88798(12) 0.7588(2) 0.0233(7) Uani 1 1 d .
C5 C 0.1668(3) 0.85553(13) 0.7140(2) 0.0228(7) Uani 1 1 d .
C6 C 0.1724(2) 0.79641(13) 0.7187(2) 0.0214(6) Uani 1 1 d .
C7 C 0.7580(2) -0.00651(13) 0.75638(19) 0.0206(6) Uani 1 1 d .
C8 C 0.6754(2) -0.04638(13) 0.7157(2) 0.0221(6) Uani 1 1 d .
C9 C 0.6918(3) -0.10516(13) 0.7232(2) 0.0246(7) Uani 1 1 d .
C10 C 0.8763(3) -0.08865(14) 0.8179(2) 0.0264(7) Uani 1 1 d .
C11 C 0.8589(2) -0.03018(13) 0.8074(2) 0.0220(6) Uani 1 1 d .
C12 C 0.7920(3) -0.12661(13) 0.7750(2) 0.0269(7) Uani 1 1 d .
C13 C 0.1189(3) 0.73456(14) 0.9258(3) 0.0447(10) Uani 1 1 d .
H13A H 0.1579 0.7705 0.9246 0.067 Uiso 1 1 calc R
H13B H 0.1041 0.7278 0.9883 0.067 Uiso 1 1 calc R
H13C H 0.0477 0.7356 0.8816 0.067 Uiso 1 1 calc R
C14 C 0.1190(3) 0.61496(14) 0.9002(3) 0.0408(9) Uani 1 1 d .
H14A H 0.0554 0.6154 0.8482 0.061 Uiso 1 1 calc R
H14B H 0.0910 0.6156 0.9587 0.061 Uiso 1 1 calc R
H14C H 0.1634 0.5809 0.8973 0.061 Uiso 1 1 calc R
C15 C 0.3211(3) 0.66885(19) 0.9963(2) 0.0528(11) Uani 1 1 d .
H15A H 0.3737 0.7003 0.9996 0.079 Uiso 1 1 calc R
H15B H 0.3611 0.6336 0.9912 0.079 Uiso 1 1 calc R
H15C H 0.2882 0.6682 1.0524 0.079 Uiso 1 1 calc R
C16 C 0.2708(3) 0.64136(17) 0.5410(2) 0.0471(10) Uani 1 1 d .
H16A H 0.1893 0.6470 0.5314 0.071 Uiso 1 1 calc R
H16B H 0.2889 0.6031 0.5633 0.071 Uiso 1 1 calc R
H16C H 0.2967 0.6470 0.4823 0.071 Uiso 1 1 calc R
C17 C 0.3254(3) 0.75885(14) 0.5612(2) 0.0388(9) Uani 1 1 d .
H17A H 0.3606 0.7895 0.6007 0.058 Uiso 1 1 calc R
H17B H 0.2454 0.7670 0.5405 0.058 Uiso 1 1 calc R
H17C H 0.3618 0.7553 0.5072 0.058 Uiso 1 1 calc R
C18 C 0.4940(3) 0.67773(15) 0.6398(3) 0.0397(9) Uani 1 1 d .
H18A H 0.5363 0.7037 0.6849 0.060 Uiso 1 1 calc R
H18B H 0.5168 0.6827 0.5797 0.060 Uiso 1 1 calc R
H18C H 0.5093 0.6391 0.6610 0.060 Uiso 1 1 calc R
C19 C 0.5102(3) 0.07960(16) 0.8616(2) 0.0405(9) Uani 1 1 d .
H19A H 0.4751 0.0484 0.8236 0.061 Uiso 1 1 calc R
H19B H 0.4861 0.1152 0.8308 0.061 Uiso 1 1 calc R
H19C H 0.4875 0.0785 0.9223 0.061 Uiso 1 1 calc R
C20 C 0.7164(3) 0.13455(15) 0.9493(2) 0.0415(9) Uani 1 1 d .
H20A H 0.7987 0.1346 0.9611 0.062 Uiso 1 1 calc R
H20B H 0.6898 0.1324 1.0083 0.062 Uiso 1 1 calc R
H20C H 0.6886 0.1691 0.9170 0.062 Uiso 1 1 calc R
C21 C 0.6949(3) 0.01379(15) 0.9584(2) 0.0411(9) Uani 1 1 d .
H21A H 0.7760 0.0067 0.9713 0.062 Uiso 1 1 calc R
H21B H 0.6556 -0.0197 0.9306 0.062 Uiso 1 1 calc R
H21C H 0.6695 0.0228 1.0163 0.062 Uiso 1 1 calc R
C22 C 0.6833(3) 0.08184(17) 0.5083(2) 0.0460(10) Uani 1 1 d .
H22A H 0.6293 0.0512 0.5070 0.069 Uiso 1 1 calc R
H22B H 0.7156 0.0808 0.4518 0.069 Uiso 1 1 calc R
H22C H 0.6452 0.1178 0.5118 0.069 Uiso 1 1 calc R
C23 C 0.8793(4) 0.01382(16) 0.5796(3) 0.0574(12) Uani 1 1 d .
H23A H 0.9421 0.0065 0.6306 0.086 Uiso 1 1 calc R
H23B H 0.9084 0.0227 0.5233 0.086 Uiso 1 1 calc R
H23C H 0.8314 -0.0195 0.5688 0.086 Uiso 1 1 calc R
C24 C 0.8904(3) 0.13405(15) 0.6013(2) 0.0373(8) Uani 1 1 d .
H24A H 0.9535 0.1332 0.6537 0.056 Uiso 1 1 calc R
H24B H 0.8488 0.1692 0.6025 0.056 Uiso 1 1 calc R
H24C H 0.9188 0.1315 0.5432 0.056 Uiso 1 1 calc R
Cl1 Cl 0.48221(6) 0.76710(3) 0.86954(6) 0.03266(19) Uani 1 1 d .
Cl2 Cl 0.47153(7) 0.90036(3) 0.86413(6) 0.03005(19) Uani 1 1 d .
Cl3 Cl 0.25202(8) 0.96173(3) 0.75510(6) 0.0397(2) Uani 1 1 d .
Cl4 Cl 0.04730(7) 0.88985(3) 0.65207(6) 0.0330(2) Uani 1 1 d .
Cl5 Cl 0.05727(7) 0.75588(3) 0.66133(6) 0.0340(2) Uani 1 1 d .
Cl6 Cl 0.96587(7) 0.01676(4) 0.85877(6) 0.0381(2) Uani 1 1 d .
Cl7 Cl 1.00195(7) -0.11482(4) 0.88514(6) 0.0399(2) Uani 1 1 d .
Cl8 Cl 0.81225(9) -0.19957(4) 0.78549(7) 0.0476(3) Uani 1 1 d .
Cl9 Cl 0.58664(8) -0.15164(3) 0.66735(6) 0.0380(2) Uani 1 1 d .
Cl10 Cl 0.54696(7) -0.01964(3) 0.65210(6) 0.0342(2) Uani 1 1 d .
Cl11 Cl 0.31704(7) 0.59401(3) 0.76558(6) 0.0354(2) Uani 1 1 d .
Cl12 Cl 0.67455(8) 0.16224(3) 0.71857(6) 0.0364(2) Uani 1 1 d .
Ni1 Ni 0.72773(3) 0.072271(15) 0.74235(3) 0.01900(10) Uani 1 1 d .
Ni2 Ni 0.28006(3) 0.686209(15) 0.76319(3) 0.01936(10) Uani 1 1 d .
P1 P 0.20816(7) 0.67734(3) 0.89365(5) 0.02230(18) Uani 1 1 d .
P2 P 0.34139(7) 0.69234(3) 0.62775(6) 0.02499(19) Uani 1 1 d .
P3 P 0.66399(7) 0.07352(3) 0.87703(6) 0.02406(18) Uani 1 1 d .
P4 P 0.79590(7) 0.07400(3) 0.60999(6) 0.02369(18) Uani 1 1 d .

loop_
_atom_site_aniso_label
_atom_site_aniso_U_11
_atom_site_aniso_U_22
_atom_site_aniso_U_33
_atom_site_aniso_U_23
_atom_site_aniso_U_13
_atom_site_aniso_U_12
C1 0.0241(16) 0.0169(15) 0.0201(15) -0.0005(12) 0.0069(12) 0.0020(12)
C2 0.0215(16) 0.0194(15) 0.0213(15) -0.0004(12) 0.0047(12) 0.0042(12)
C3 0.0238(16) 0.0188(15) 0.0226(16) -0.0039(12) 0.0084(12) -0.0031(12)
C4 0.0330(18) 0.0131(15) 0.0262(16) 0.0015(12) 0.0122(13) 0.0038(12)
C5 0.0257(16) 0.0251(17) 0.0183(15) 0.0003(12) 0.0056(12) 0.0081(13)
C6 0.0213(16) 0.0222(16) 0.0207(15) 0.0007(12) 0.0039(12) 0.0012(12)
C7 0.0232(16) 0.0218(16) 0.0181(15) 0.0012(12) 0.0070(12) 0.0017(12)
C8 0.0225(16) 0.0232(16) 0.0204(15) -0.0012(13) 0.0031(12) 0.0006(12)
C9 0.0332(18) 0.0200(16) 0.0234(16) -0.0021(12) 0.0125(13) -0.0045(13)
C10 0.0276(17) 0.0298(18) 0.0239(16) 0.0099(14) 0.0101(13) 0.0110(13)
C11 0.0214(16) 0.0233(16) 0.0225(16) 0.0011(12) 0.0071(12) -0.0014(12)
C12 0.041(2) 0.0161(16) 0.0283(17) 0.0043(13) 0.0190(15) 0.0056(13)
C13 0.069(3) 0.030(2) 0.044(2) -0.0007(17) 0.034(2) 0.0086(18)
C14 0.051(2) 0.035(2) 0.042(2) 0.0002(17) 0.0228(18) -0.0125(17)
C15 0.034(2) 0.095(3) 0.027(2) 0.011(2) -0.0011(16) -0.006(2)
C16 0.055(3) 0.055(3) 0.032(2) -0.0199(18) 0.0120(18) -0.0165(19)
C17 0.049(2) 0.039(2) 0.0321(19) 0.0085(16) 0.0174(17) 0.0049(17)
C18 0.033(2) 0.043(2) 0.048(2) 0.0023(17) 0.0208(17) 0.0069(16)
C19 0.030(2) 0.059(3) 0.035(2) -0.0040(18) 0.0129(16) -0.0035(17)
C20 0.048(2) 0.044(2) 0.033(2) -0.0129(17) 0.0098(17) -0.0134(17)
C21 0.056(2) 0.042(2) 0.0284(19) 0.0079(16) 0.0156(17) 0.0066(18)
C22 0.043(2) 0.064(3) 0.029(2) 0.0021(18) 0.0011(17) -0.0170(19)
C23 0.087(3) 0.041(2) 0.058(3) 0.011(2) 0.050(2) 0.027(2)
C24 0.033(2) 0.045(2) 0.036(2) 0.0028(17) 0.0110(16) -0.0098(16)
Cl1 0.0252(4) 0.0261(4) 0.0428(5) 0.0028(4) -0.0041(3) 0.0031(3)
Cl2 0.0324(4) 0.0253(4) 0.0330(4) -0.0069(3) 0.0076(3) -0.0089(3)
Cl3 0.0540(6) 0.0183(4) 0.0474(5) 0.0014(4) 0.0112(4) 0.0050(4)
Cl4 0.0340(5) 0.0331(5) 0.0305(4) 0.0052(3) 0.0023(3) 0.0152(3)
Cl5 0.0257(4) 0.0310(4) 0.0412(5) -0.0022(4) -0.0049(3) -0.0020(3)
Cl6 0.0268(4) 0.0358(5) 0.0468(5) 0.0048(4) -0.0059(4) -0.0052(3)
Cl7 0.0384(5) 0.0447(5) 0.0376(5) 0.0170(4) 0.0091(4) 0.0201(4)
Cl8 0.0738(7) 0.0198(4) 0.0543(6) 0.0065(4) 0.0251(5) 0.0120(4)
Cl9 0.0503(6) 0.0272(5) 0.0393(5) -0.0118(4) 0.0161(4) -0.0155(4)
Cl10 0.0266(4) 0.0323(5) 0.0394(5) 0.0006(4) -0.0053(3) -0.0026(3)
Cl11 0.0434(5) 0.0156(4) 0.0511(5) -0.0012(4) 0.0188(4) 0.0022(3)
Cl12 0.0474(5) 0.0173(4) 0.0473(5) 0.0039(4) 0.0164(4) 0.0063(3)
Ni1 0.0217(2) 0.0147(2) 0.0208(2) 0.00072(15) 0.00467(15) 0.00036(14)
Ni2 0.0218(2) 0.0145(2) 0.0225(2) -0.00123(15) 0.00590(16) 0.00058(14)
P1 0.0230(4) 0.0225(4) 0.0214(4) 0.0002(3) 0.0042(3) -0.0005(3)
P2 0.0284(5) 0.0236(4) 0.0244(4) -0.0033(3) 0.0086(3) -0.0008(3)
P3 0.0251(4) 0.0248(4) 0.0230(4) -0.0021(3) 0.0063(3) -0.0017(3)
P4 0.0267(4) 0.0235(4) 0.0216(4) 0.0027(3) 0.0065(3) 0.0013(3)

loop_
_atom_type_symbol
_atom_type_description
_atom_type_scat_dispersion_real
_atom_type_scat_dispersion_imag
_atom_type_scat_source
C C 0.0033 0.0016 'International Tables Vol C Tables 4.2.6.8 and 6.1.1.4'
H H 0.0000 0.0000 'International Tables Vol C Tables 4.2.6.8 and 6.1.1.4'
N N 0.0061 0.0033 'International Tables Vol C Tables 4.2.6.8 and 6.1.1.4'
O O 0.0106 0.0060 'International Tables Vol C Tables 4.2.6.8 and 6.1.1.4'
P P 0.1023 0.0942 'International Tables Vol C Tables 4.2.6.8 and 6.1.1.4'
Cl Cl 0.1484 0.1585 'International Tables Vol C Tables 4.2.6.8 and 6.1.1.4'
Ni Ni 0.3393 1.1124 'International Tables Vol C Tables 4.2.6.8 and 6.1.1.4'

loop_
_geom_angle_atom_site_label_1
_geom_angle_atom_site_label_2
_geom_angle_atom_site_label_3
_geom_angle
C6 C1 C2 115.2(3)
C6 C1 Ni2 122.9(2)
C2 C1 Ni2 121.8(2)
C3 C2 C1 123.1(3)
C3 C2 Cl1 119.1(2)
C1 C2 Cl1 117.7(2)
C2 C3 C4 119.1(3)
C2 C3 Cl2 120.9(2)
C4 C3 Cl2 120.0(2)
C5 C4 C3 119.6(3)
C5 C4 Cl3 120.1(2)
C3 C4 Cl3 120.3(2)
C6 C5 C4 119.7(3)
C6 C5 Cl4 121.1(2)
C4 C5 Cl4 119.2(2)
C5 C6 C1 123.2(3)
C5 C6 Cl5 119.6(2)
C1 C6 Cl5 117.2(2)
C11 C7 C8 115.0(3)
C11 C7 Ni1 124.9(2)
C8 C7 Ni1 120.1(2)
C9 C8 C7 123.2(3)
C9 C8 Cl10 119.5(2)
C7 C8 Cl10 117.3(2)
C12 C9 C8 119.8(3)
C12 C9 Cl9 119.9(2)
C8 C9 Cl9 120.3(2)
C11 C10 C12 119.9(3)
C11 C10 Cl7 120.3(3)
C12 C10 Cl7 119.8(2)
C10 C11 C7 122.9(3)
C10 C11 Cl6 119.6(2)
C7 C11 Cl6 117.5(2)
C9 C12 C10 119.1(3)
C9 C12 Cl8 120.0(3)
C10 C12 Cl8 120.9(2)
C7 Ni1 Cl12 174.18(9)
C7 Ni1 P4 90.99(8)
Cl12 Ni1 P4 89.35(3)
C7 Ni1 P3 90.48(8)
Cl12 Ni1 P3 89.36(3)
P4 Ni1 P3 177.67(4)
C1 Ni2 Cl11 172.81(9)
C1 Ni2 P2 89.54(9)
Cl11 Ni2 P2 88.85(3)
C1 Ni2 P1 91.92(9)
Cl11 Ni2 P1 90.13(3)
P2 Ni2 P1 176.19(3)
C15 P1 C14 102.73(18)
C15 P1 C13 104.54(19)
C14 P1 C13 101.78(17)
C15 P1 Ni2 111.02(12)
C14 P1 Ni2 116.12(12)
C13 P1 Ni2 118.82(12)
C16 P2 C17 102.03(17)
C16 P2 C18 105.51(17)
C17 P2 C18 102.45(16)
C16 P2 Ni2 112.28(12)
C17 P2 Ni2 120.11(11)
C18 P2 Ni2 112.88(12)
C19 P3 C20 104.00(17)
C19 P3 C21 102.69(17)
C20 P3 C21 103.17(17)
C19 P3 Ni1 113.35(12)
C20 P3 Ni1 112.26(12)
C21 P3 Ni1 119.67(11)
C22 P4 C24 103.95(17)
C22 P4 C23 103.8(2)
C24 P4 C23 102.14(18)
C22 P4 Ni1 111.65(12)
C24 P4 Ni1 113.82(11)
C23 P4 Ni1 119.79(12)

loop_
_geom_bond_atom_site_label_1
_geom_bond_atom_site_label_2
_geom_bond_distance
C1 C6 1.399(4)
C1 C2 1.410(4)
C1 Ni2 1.883(3)
C2 C3 1.386(4)
C2 Cl1 1.734(3)
C3 C4 1.401(4)
C3 Cl2 1.721(3)
C4 C5 1.388(4)
C4 Cl3 1.725(3)
C5 C6 1.383(4)
C5 Cl4 1.727(3)
C6 Cl5 1.741(3)
C7 C11 1.398(4)
C7 C8 1.400(4)
C7 Ni1 1.879(3)
C8 C9 1.388(4)
C8 Cl10 1.743(3)
C9 C12 1.376(4)
C9 Cl9 1.736(3)
C10 C11 1.385(4)
C10 C12 1.393(5)
C10 Cl7 1.733(3)
C11 Cl6 1.736(3)
C12 Cl8 1.723(3)
C13 P1 1.817(3)
C14 P1 1.814(3)
C15 P1 1.813(3)
C16 P2 1.815(3)
C17 P2 1.816(3)
C18 P2 1.820(3)
C19 P3 1.804(3)
C20 P3 1.806(3)
C21 P3 1.815(3)
C22 P4 1.800(3)
C23 P4 1.818(3)
C24 P4 1.814(3)
Cl11 Ni2 2.1968(8)
Cl12 Ni1 2.2027(9)
Ni1 P4 2.2031(9)
Ni1 P3 2.2069(9)
Ni2 P2 2.2075(9)
Ni2 P1 2.2108(9)
